data_4081813
loop_
_publ_author_name
'H\"ubner, Alexander'
'Diehl, Andreas M.'
'Bolte, Michael'
'Lerner, Hans-Wolfram'
'Wagner, Matthias'

_publ_section_title
;
 High-Temperature Reactivity of the Strongly Electrophilic Pristine
 9H-9-Borafluorene
;
_journal_issue 22
_journal_name_full Organometallics
_journal_page_first 6827
_journal_paper_doi 10.1021/om4005737
_journal_volume 32
_journal_year 2013
_chemical_formula_moiety 'C46 H34 B2 N2, 2(C6 H6)'
_chemical_formula_sum 'C58 H46 B2 N2'
_chemical_formula_weight 792.59
_chemical_name_systematic ?
_space_group_IT_number 14
_symmetry_cell_setting monoclinic
_symmetry_space_group_name_Hall '-P 2ybc'
_symmetry_space_group_name_H-M 'P 1 21/c 1'
_atom_sites_solution_hydrogens geom
_atom_sites_solution_primary direct
_atom_sites_solution_secondary difmap
_audit_creation_method SHELXL-97
_cell_angle_alpha 90.00
_cell_angle_beta 90.671(5)
_cell_angle_gamma 90.00
_cell_formula_units_Z 4
_cell_length_a 13.8887(8)
_cell_length_b 30.6508(12)
_cell_length_c 10.6075(6)
_cell_measurement_reflns_used 53186
_cell_measurement_temperature 173(2)
_cell_measurement_theta_max 25.68
_cell_measurement_theta_min 1.605
_cell_volume 4515.3(4)
_computing_cell_refinement 'X-Area (Stoe & Cie, 2001)'
_computing_data_collection 'X-Area (Stoe & Cie, 2001)'
_computing_data_reduction 'X-Area (Stoe & Cie, 2001)'
_computing_molecular_graphics 'XP in SHELXTL-Plus (Sheldrick, 1991)'
_computing_publication_material SHELXL97
_computing_structure_refinement 'SHELXL97 (Sheldrick, 2008) '
_computing_structure_solution 'SHELXS97 (Sheldrick, 2008) '
_diffrn_ambient_temperature 173(2)
_diffrn_measured_fraction_theta_full 0.998
_diffrn_measured_fraction_theta_max 0.985
_diffrn_measurement_device_type 'STOE IPDS II two-circle-diffractometer'
_diffrn_measurement_method \w
_diffrn_radiation_monochromator 'Genix 3D multilayer optics'
_diffrn_radiation_source 'Genix 3D I\mS microfocus X-ray source'
_diffrn_radiation_type MoK\a
_diffrn_radiation_wavelength 0.71073
_diffrn_reflns_av_R_equivalents 0.0844
_diffrn_reflns_av_sigmaI/netI 0.0607
_diffrn_reflns_limit_h_max 16
_diffrn_reflns_limit_h_min -16
_diffrn_reflns_limit_k_max 35
_diffrn_reflns_limit_k_min -36
_diffrn_reflns_limit_l_max 12
_diffrn_reflns_limit_l_min -12
_diffrn_reflns_number 48177
_diffrn_reflns_theta_full 25.00
_diffrn_reflns_theta_max 25.17
_diffrn_reflns_theta_min 1.61
_diffrn_standards_number 0
_exptl_absorpt_coefficient_mu 0.066
_exptl_absorpt_correction_T_max 0.9830
_exptl_absorpt_correction_T_min 0.9746
_exptl_absorpt_correction_type multi-scan
_exptl_absorpt_process_details 'X-Area (Stoe & Cie, 2001)'
_exptl_crystal_colour colourless
_exptl_crystal_density_diffrn 1.166
_exptl_crystal_density_method 'not measured'
_exptl_crystal_description block
_exptl_crystal_F_000 1672
_exptl_crystal_size_max 0.39
_exptl_crystal_size_mid 0.37
_exptl_crystal_size_min 0.26
_refine_diff_density_max 0.249
_refine_diff_density_min -0.330
_refine_diff_density_rms 0.054
_refine_ls_extinction_method none
_refine_ls_goodness_of_fit_ref 1.122
_refine_ls_hydrogen_treatment constr
_refine_ls_matrix_type full
_refine_ls_number_parameters 559
_refine_ls_number_reflns 7997
_refine_ls_number_restraints 12
_refine_ls_restrained_S_all 1.122
_refine_ls_R_factor_all 0.1101
_refine_ls_R_factor_gt 0.0958
_refine_ls_shift/su_max 0.000
_refine_ls_shift/su_mean 0.000
_refine_ls_structure_factor_coef Fsqd
_refine_ls_weighting_details 'calc w=1/[\s^2^(Fo^2^)+(0.0721P)^2^+3.5129P] where P=(Fo^2^+2Fc^2^)/3'
_refine_ls_weighting_scheme calc
_refine_ls_wR_factor_gt 0.1896
_refine_ls_wR_factor_ref 0.1982
_reflns_number_gt 6611
_reflns_number_total 7997
_reflns_threshold_expression I>2\s(I)
_cod_data_source_file om4005737_si_002.cif
_cod_data_source_block wa1417
_cod_depositor_comments
;
The following automatic conversions were performed:

'_symmetry_cell_setting' value 'Monoclinic' changed to 'monoclinic'
according to /home/saulius/struct/CIF-dictionaries/cif_core.dic
dictionary named 'cif_core.dic' version 2.4.2 from 2011-04-26.

Automatic conversion script
Id: cif_fix_values 1891 2012-01-12 08:04:46Z andrius 
;
_cod_original_sg_symbol_H-M P21/c
_cod_database_code 4081813

loop_
_symmetry_equiv_pos_as_xyz
'x, y, z'
'-x, y+1/2, -z+1/2'
'-x, -y, -z'
'x, -y-1/2, z-1/2'

loop_
_atom_site_label
_atom_site_type_symbol
_atom_site_fract_x
_atom_site_fract_y
_atom_site_fract_z
_atom_site_U_iso_or_equiv
_atom_site_adp_type
_atom_site_occupancy
_atom_site_symmetry_multiplicity
_atom_site_calc_flag
_atom_site_refinement_flags
B1 B 0.2432(2) 0.07743(10) 0.9532(3) 0.0342(6) Uani 1 1 d .
C1 C 0.1277(2) 0.07768(10) 0.9252(2) 0.0409(6) Uani 1 1 d .
C2 C 0.0946(2) 0.12060(11) 0.9245(3) 0.0504(8) Uani 1 1 d .
C3 C -0.0023(3) 0.12963(15) 0.8948(4) 0.0728(11) Uani 1 1 d .
H3 H -0.0246 0.1589 0.8915 0.087 Uiso 1 1 calc R
C4 C -0.0647(3) 0.09540(17) 0.8704(4) 0.0790(12) Uani 1 1 d .
H4 H -0.1301 0.1014 0.8494 0.095 Uiso 1 1 calc R
C5 C -0.0337(2) 0.05289(15) 0.8761(3) 0.0658(10) Uani 1 1 d .
H5 H -0.0778 0.0296 0.8618 0.079 Uiso 1 1 calc R
C6 C 0.0619(2) 0.04421(12) 0.9028(3) 0.0493(7) Uani 1 1 d .
H6 H 0.0833 0.0148 0.9059 0.059 Uiso 1 1 calc R
C11 C 0.2565(2) 0.12813(9) 0.9965(2) 0.0395(6) Uani 1 1 d .
C12 C 0.1696(3) 0.15093(10) 0.9688(3) 0.0512(8) Uani 1 1 d .
C13 C 0.1594(3) 0.19499(12) 0.9959(4) 0.0730(11) Uani 1 1 d .
H13 H 0.1019 0.2100 0.9730 0.088 Uiso 1 1 calc R
C14 C 0.2340(4) 0.21691(12) 1.0566(4) 0.0801(13) Uani 1 1 d .
H14 H 0.2276 0.2471 1.0752 0.096 Uiso 1 1 calc R
C15 C 0.3174(3) 0.19515(11) 1.0900(3) 0.0649(10) Uani 1 1 d .
H15 H 0.3671 0.2102 1.1344 0.078 Uiso 1 1 calc R
C16 C 0.3294(2) 0.15114(10) 1.0592(3) 0.0479(7) Uani 1 1 d .
H16 H 0.3878 0.1367 1.0812 0.057 Uiso 1 1 calc R
N21 N 0.26120(15) 0.04497(7) 1.07327(19) 0.0330(5) Uani 1 1 d .
C22 C 0.2483(2) 0.05974(10) 1.1916(3) 0.0444(7) Uani 1 1 d .
H22 H 0.2309 0.0894 1.2040 0.053 Uiso 1 1 calc R
C23 C 0.2596(3) 0.03298(10) 1.2950(3) 0.0535(8) Uani 1 1 d .
H23 H 0.2506 0.0443 1.3774 0.064 Uiso 1 1 calc R
C24 C 0.2838(2) -0.01002(10) 1.2789(3) 0.0462(7) Uani 1 1 d .
H24 H 0.2927 -0.0287 1.3495 0.055 Uiso 1 1 calc R
C25 C 0.2950(2) -0.02565(9) 1.1575(3) 0.0402(6) Uani 1 1 d .
H25 H 0.3108 -0.0554 1.1433 0.048 Uiso 1 1 calc R
C26 C 0.28292(19) 0.00266(8) 1.0576(2) 0.0360(6) Uani 1 1 d .
H26 H 0.2903 -0.0082 0.9744 0.043 Uiso 1 1 calc R
C31 C 0.30549(19) 0.05911(8) 0.8336(2) 0.0319(5) Uani 1 1 d .
C32 C 0.40609(19) 0.06165(8) 0.8185(2) 0.0306(5) Uani 1 1 d .
C33 C 0.4498(2) 0.04172(8) 0.7146(2) 0.0356(6) Uani 1 1 d .
H33 H 0.5176 0.0437 0.7059 0.043 Uiso 1 1 calc R
C34 C 0.3966(2) 0.01938(9) 0.6246(2) 0.0399(6) Uani 1 1 d .
H34 H 0.4277 0.0056 0.5561 0.048 Uiso 1 1 calc R
C35 C 0.2986(2) 0.01738(9) 0.6355(2) 0.0411(6) Uani 1 1 d .
H35 H 0.2609 0.0026 0.5737 0.049 Uiso 1 1 calc R
C36 C 0.2548(2) 0.03728(9) 0.7380(2) 0.0384(6) Uani 1 1 d .
H36 H 0.1866 0.0360 0.7432 0.046 Uiso 1 1 calc R
C41 C 0.52621(19) 0.12109(8) 0.8826(2) 0.0322(5) Uani 1 1 d .
C42 C 0.47448(18) 0.08286(8) 0.9105(2) 0.0309(5) Uani 1 1 d .
C43 C 0.49346(19) 0.06014(8) 1.0233(2) 0.0346(6) Uani 1 1 d .
H43 H 0.4579 0.0344 1.0410 0.041 Uiso 1 1 calc R
C44 C 0.5625(2) 0.07423(9) 1.1094(2) 0.0399(6) Uani 1 1 d .
H44 H 0.5750 0.0581 1.1843 0.048 Uiso 1 1 calc R
C45 C 0.6128(2) 0.11191(9) 1.0849(2) 0.0412(6) Uani 1 1 d .
H45 H 0.6596 0.1223 1.1436 0.049 Uiso 1 1 calc R
C46 C 0.5947(2) 0.13478(9) 0.9736(2) 0.0386(6) Uani 1 1 d .
H46 H 0.6300 0.1607 0.9583 0.046 Uiso 1 1 calc R
B2 B 0.5234(2) 0.14752(10) 0.7491(3) 0.0340(6) Uani 1 1 d .
C51 C 0.6071(2) 0.13097(8) 0.6555(2) 0.0361(6) Uani 1 1 d .
C52 C 0.5659(2) 0.12049(8) 0.5372(2) 0.0407(6) Uani 1 1 d .
C53 C 0.6230(3) 0.10417(10) 0.4405(3) 0.0541(8) Uani 1 1 d .
H53 H 0.5944 0.0962 0.3620 0.065 Uiso 1 1 calc R
C54 C 0.7210(3) 0.09958(10) 0.4591(3) 0.0592(9) Uani 1 1 d .
H54 H 0.7598 0.0888 0.3929 0.071 Uiso 1 1 calc R
C55 C 0.7632(3) 0.11061(10) 0.5745(3) 0.0559(8) Uani 1 1 d .
H55 H 0.8308 0.1078 0.5870 0.067 Uiso 1 1 calc R
C56 C 0.7051(2) 0.12580(9) 0.6715(3) 0.0436(7) Uani 1 1 d .
H56 H 0.7338 0.1328 0.7507 0.052 Uiso 1 1 calc R
C61 C 0.4317(2) 0.14549(8) 0.6535(2) 0.0381(6) Uani 1 1 d .
C62 C 0.4626(2) 0.13013(9) 0.5353(2) 0.0414(6) Uani 1 1 d .
C63 C 0.3983(3) 0.12769(10) 0.4323(3) 0.0522(8) Uani 1 1 d .
H63 H 0.4194 0.1171 0.3530 0.063 Uiso 1 1 calc R
C64 C 0.3043(3) 0.14079(11) 0.4478(3) 0.0598(9) Uani 1 1 d .
H64 H 0.2606 0.1396 0.3783 0.072 Uiso 1 1 calc R
C65 C 0.2727(3) 0.15572(11) 0.5639(3) 0.0554(8) Uani 1 1 d .
H65 H 0.2076 0.1645 0.5736 0.066 Uiso 1 1 calc R
C66 C 0.3366(2) 0.15780(9) 0.6663(3) 0.0447(7) Uani 1 1 d .
H66 H 0.3144 0.1678 0.7457 0.054 Uiso 1 1 calc R
N71 N 0.53843(16) 0.19939(7) 0.77889(19) 0.0348(5) Uani 1 1 d .
C72 C 0.4807(2) 0.21898(9) 0.8629(3) 0.0438(7) Uani 1 1 d .
H72 H 0.4365 0.2016 0.9086 0.053 Uiso 1 1 calc R
C73 C 0.4834(3) 0.26302(10) 0.8850(3) 0.0511(8) Uani 1 1 d .
H73 H 0.4417 0.2759 0.9450 0.061 Uiso 1 1 calc R
C74 C 0.5470(3) 0.28831(10) 0.8194(3) 0.0589(9) Uani 1 1 d .
H74 H 0.5505 0.3189 0.8334 0.071 Uiso 1 1 calc R
C75 C 0.6056(3) 0.26865(10) 0.7331(3) 0.0573(9) Uani 1 1 d .
H75 H 0.6498 0.2856 0.6861 0.069 Uiso 1 1 calc R
C76 C 0.6003(2) 0.22447(9) 0.7149(3) 0.0450(7) Uani 1 1 d .
H76 H 0.6415 0.2112 0.6553 0.054 Uiso 1 1 calc R
C81 C 0.9245(7) 0.2509(2) 0.1836(7) 0.168(4) Uani 1 1 d D
H81 H 0.9678 0.2560 0.2520 0.201 Uiso 1 1 calc R
C82 C 0.8965(6) 0.2854(2) 0.1065(7) 0.141(3) Uani 1 1 d D
H82 H 0.9213 0.3140 0.1200 0.169 Uiso 1 1 calc R
C83 C 0.8313(5) 0.2771(2) 0.0092(6) 0.132(2) Uani 1 1 d D
H83 H 0.8071 0.3007 -0.0397 0.158 Uiso 1 1 calc R
C84 C 0.8006(5) 0.2350(2) -0.0182(6) 0.128(2) Uani 1 1 d D
H84 H 0.7589 0.2298 -0.0882 0.154 Uiso 1 1 calc R
C85 C 0.8311(4) 0.2005(2) 0.0573(6) 0.120(2) Uani 1 1 d D
H85 H 0.8122 0.1714 0.0380 0.144 Uiso 1 1 calc R
C86 C 0.8897(5) 0.2091(2) 0.1613(7) 0.141(3) Uani 1 1 d D
H86 H 0.9061 0.1862 0.2178 0.169 Uiso 1 1 calc R
C91 C -0.0303(4) 0.04796(17) 0.3472(4) 0.1080(18) Uani 1 1 d D
H91 H -0.0586 0.0202 0.3316 0.130 Uiso 1 1 calc R
C92 C -0.0110(4) 0.07600(16) 0.2478(5) 0.1069(18) Uani 1 1 d D
H92 H -0.0251 0.0670 0.1639 0.128 Uiso 1 1 calc R
C93 C 0.0285(3) 0.11701(17) 0.2690(4) 0.0957(15) Uani 1 1 d D
H93 H 0.0412 0.1360 0.2005 0.115 Uiso 1 1 calc R
C94 C 0.0491(3) 0.12977(15) 0.3920(3) 0.0887(13) Uani 1 1 d D
H94 H 0.0754 0.1579 0.4079 0.106 Uiso 1 1 calc R
C95 C 0.0316(3) 0.10175(13) 0.4921(4) 0.0844(13) Uani 1 1 d D
H95 H 0.0465 0.1106 0.5758 0.101 Uiso 1 1 calc R
C96 C -0.0077(3) 0.06075(14) 0.4698(4) 0.0905(14) Uani 1 1 d D
H96 H -0.0192 0.0415 0.5381 0.109 Uiso 1 1 calc R

loop_
_atom_site_aniso_label
_atom_site_aniso_U_11
_atom_site_aniso_U_22
_atom_site_aniso_U_33
_atom_site_aniso_U_23
_atom_site_aniso_U_13
_atom_site_aniso_U_12
B1 0.0377(16) 0.0344(15) 0.0305(14) 0.0008(12) 0.0039(12) 0.0006(12)
C1 0.0404(15) 0.0534(17) 0.0290(13) 0.0007(12) 0.0032(11) 0.0065(13)
C2 0.0498(18) 0.060(2) 0.0411(16) 0.0058(14) 0.0035(13) 0.0162(15)
C3 0.066(2) 0.088(3) 0.064(2) 0.012(2) 0.0028(19) 0.036(2)
C4 0.045(2) 0.123(4) 0.069(2) 0.000(2) -0.0100(17) 0.014(2)
C5 0.0412(18) 0.101(3) 0.055(2) -0.0053(19) -0.0014(15) -0.0010(19)
C6 0.0397(16) 0.069(2) 0.0395(15) -0.0043(14) 0.0024(12) -0.0035(14)
C11 0.0509(16) 0.0363(15) 0.0314(13) 0.0014(11) 0.0102(12) 0.0022(12)
C12 0.068(2) 0.0428(17) 0.0429(16) 0.0073(13) 0.0112(14) 0.0143(15)
C13 0.096(3) 0.045(2) 0.079(3) 0.0063(18) 0.016(2) 0.022(2)
C14 0.117(4) 0.0351(18) 0.090(3) -0.0069(19) 0.037(3) 0.007(2)
C15 0.088(3) 0.0488(19) 0.059(2) -0.0184(16) 0.0296(19) -0.0190(19)
C16 0.0608(19) 0.0419(16) 0.0413(15) -0.0082(12) 0.0164(14) -0.0068(14)
N21 0.0338(11) 0.0334(11) 0.0318(11) -0.0014(9) 0.0019(9) 0.0005(9)
C22 0.0621(19) 0.0391(15) 0.0319(13) -0.0034(11) 0.0050(12) 0.0040(13)
C23 0.085(2) 0.0442(17) 0.0308(14) 0.0005(12) 0.0035(14) 0.0010(15)
C24 0.0560(18) 0.0446(16) 0.0378(15) 0.0087(12) -0.0027(13) -0.0004(13)
C25 0.0401(15) 0.0361(14) 0.0445(15) 0.0034(12) 0.0030(12) 0.0005(11)
C26 0.0365(14) 0.0368(14) 0.0347(13) -0.0020(11) 0.0035(11) -0.0004(11)
C31 0.0398(14) 0.0274(12) 0.0287(12) 0.0012(10) -0.0001(10) -0.0006(10)
C32 0.0413(14) 0.0236(12) 0.0270(12) 0.0021(9) 0.0012(10) -0.0012(10)
C33 0.0392(14) 0.0344(14) 0.0332(13) -0.0008(10) 0.0062(11) -0.0032(11)
C34 0.0513(17) 0.0394(15) 0.0292(13) -0.0067(11) 0.0090(12) -0.0044(12)
C35 0.0533(17) 0.0419(15) 0.0283(13) -0.0050(11) 0.0008(12) -0.0077(12)
C36 0.0386(14) 0.0421(15) 0.0347(13) -0.0015(11) 0.0028(11) -0.0037(11)
C41 0.0395(14) 0.0295(13) 0.0277(12) -0.0012(10) 0.0016(10) 0.0012(10)
C42 0.0349(13) 0.0302(13) 0.0278(12) -0.0025(10) 0.0044(10) 0.0013(10)
C43 0.0406(14) 0.0317(13) 0.0315(13) 0.0009(10) 0.0035(11) 0.0001(11)
C44 0.0548(17) 0.0365(14) 0.0284(13) 0.0022(11) -0.0018(12) 0.0016(12)
C45 0.0517(17) 0.0415(15) 0.0302(13) -0.0009(11) -0.0066(12) -0.0046(12)
C46 0.0452(15) 0.0379(15) 0.0326(13) 0.0006(11) -0.0009(11) -0.0066(12)
B2 0.0414(16) 0.0309(15) 0.0297(14) 0.0011(11) 0.0014(12) -0.0025(12)
C51 0.0524(16) 0.0252(12) 0.0308(13) 0.0019(10) 0.0042(11) -0.0030(11)
C52 0.0655(19) 0.0276(13) 0.0292(13) 0.0022(10) 0.0047(12) -0.0030(12)
C53 0.091(3) 0.0394(16) 0.0324(15) -0.0019(12) 0.0119(15) 0.0012(16)
C54 0.086(3) 0.0443(18) 0.0482(18) 0.0036(14) 0.0289(18) 0.0124(17)
C55 0.064(2) 0.0426(17) 0.061(2) 0.0052(15) 0.0197(16) 0.0060(15)
C56 0.0532(18) 0.0350(15) 0.0429(15) 0.0028(12) 0.0084(13) 0.0012(12)
C61 0.0542(17) 0.0286(13) 0.0315(13) 0.0043(10) -0.0016(12) -0.0065(12)
C62 0.0635(19) 0.0290(13) 0.0315(13) 0.0035(10) -0.0044(12) -0.0077(12)
C63 0.076(2) 0.0476(18) 0.0331(15) 0.0005(12) -0.0141(14) -0.0128(16)
C64 0.076(2) 0.0515(19) 0.0510(19) 0.0051(15) -0.0247(17) -0.0135(17)
C65 0.0549(19) 0.0485(18) 0.063(2) 0.0075(15) -0.0150(16) -0.0066(14)
C66 0.0514(17) 0.0380(15) 0.0445(16) 0.0066(12) -0.0049(13) -0.0043(12)
N71 0.0426(12) 0.0326(12) 0.0293(10) 0.0006(9) 0.0004(9) -0.0017(9)
C72 0.0552(18) 0.0381(15) 0.0384(14) -0.0006(12) 0.0089(13) -0.0015(13)
C73 0.068(2) 0.0394(16) 0.0460(16) -0.0067(13) 0.0109(15) 0.0024(14)
C74 0.079(2) 0.0322(15) 0.066(2) -0.0075(14) 0.0125(18) -0.0061(15)
C75 0.068(2) 0.0370(16) 0.068(2) 0.0005(15) 0.0210(17) -0.0117(14)
C76 0.0515(17) 0.0363(15) 0.0475(16) -0.0004(12) 0.0118(13) -0.0056(12)
C81 0.194(9) 0.178(9) 0.131(6) -0.037(6) -0.033(6) 0.053(7)
C82 0.186(8) 0.101(5) 0.136(6) -0.027(5) 0.022(6) 0.006(5)
C83 0.196(8) 0.092(4) 0.108(5) 0.014(4) 0.024(5) 0.020(4)
C84 0.131(6) 0.131(6) 0.123(5) -0.008(5) 0.013(4) 0.016(5)
C85 0.094(4) 0.115(5) 0.152(6) -0.016(4) 0.060(4) 0.013(3)
C86 0.138(6) 0.124(6) 0.162(7) 0.019(5) 0.016(6) 0.054(5)
C91 0.104(4) 0.107(4) 0.113(4) -0.045(4) 0.011(3) -0.012(3)
C92 0.101(4) 0.142(5) 0.078(3) -0.040(3) 0.000(3) 0.022(4)
C93 0.081(3) 0.132(5) 0.074(3) -0.001(3) 0.011(2) 0.029(3)
C94 0.065(3) 0.107(4) 0.094(3) -0.008(3) -0.006(2) 0.001(2)
C95 0.073(3) 0.108(4) 0.072(3) -0.018(3) -0.005(2) 0.005(2)
C96 0.087(3) 0.093(3) 0.092(3) -0.015(3) 0.018(3) 0.002(3)

loop_
_atom_type_symbol
_atom_type_description
_atom_type_scat_dispersion_real
_atom_type_scat_dispersion_imag
_atom_type_scat_source
C C 0.0033 0.0016 'International Tables Vol C Tables 4.2.6.8 and 6.1.1.4'
H H 0.0000 0.0000 'International Tables Vol C Tables 4.2.6.8 and 6.1.1.4'
B B 0.0013 0.0007 'International Tables Vol C Tables 4.2.6.8 and 6.1.1.4'
N N 0.0061 0.0033 'International Tables Vol C Tables 4.2.6.8 and 6.1.1.4'

loop_
_geom_angle_atom_site_label_1
_geom_angle_atom_site_label_2
_geom_angle_atom_site_label_3
_geom_angle
C1 B1 C11 98.9(2)
C1 B1 N21 106.7(2)
C11 B1 N21 110.2(2)
C1 B1 C31 112.8(2)
C11 B1 C31 119.0(2)
N21 B1 C31 108.5(2)
C6 C1 C2 118.6(3)
C6 C1 B1 132.2(3)
C2 C1 B1 109.3(3)
C1 C2 C3 120.1(3)
C1 C2 C12 111.3(3)
C3 C2 C12 128.3(3)
C4 C3 C2 119.3(4)
C4 C3 H3 120.4
C2 C3 H3 120.4
C5 C4 C3 121.0(4)
C5 C4 H4 119.5
C3 C4 H4 119.5
C4 C5 C6 119.5(4)
C4 C5 H5 120.3
C6 C5 H5 120.3
C5 C6 C1 121.4(3)
C5 C6 H6 119.3
C1 C6 H6 119.3
C16 C11 C12 117.3(3)
C16 C11 B1 134.0(3)
C12 C11 B1 108.5(3)
C13 C12 C11 121.6(4)
C13 C12 C2 127.4(3)
C11 C12 C2 110.6(3)
C14 C13 C12 119.3(4)
C14 C13 H13 120.3
C12 C13 H13 120.3
C15 C14 C13 120.4(3)
C15 C14 H14 119.8
C13 C14 H14 119.8
C14 C15 C16 120.5(4)
C14 C15 H15 119.7
C16 C15 H15 119.7
C11 C16 C15 120.7(3)
C11 C16 H16 119.6
C15 C16 H16 119.6
C26 N21 C22 118.2(2)
C26 N21 B1 121.6(2)
C22 N21 B1 120.0(2)
N21 C22 C23 121.7(3)
N21 C22 H22 119.1
C23 C22 H22 119.1
C24 C23 C22 119.9(3)
C24 C23 H23 120.0
C22 C23 H23 120.0
C23 C24 C25 118.6(3)
C23 C24 H24 120.7
C25 C24 H24 120.7
C26 C25 C24 118.9(3)
C26 C25 H25 120.6
C24 C25 H25 120.6
N21 C26 C25 122.6(2)
N21 C26 H26 118.7
C25 C26 H26 118.7
C36 C31 C32 115.8(2)
C36 C31 B1 117.3(2)
C32 C31 B1 126.9(2)
C33 C32 C31 120.2(2)
C33 C32 C42 115.0(2)
C31 C32 C42 124.8(2)
C34 C33 C32 121.7(2)
C34 C33 H33 119.1
C32 C33 H33 119.1
C35 C34 C33 119.2(2)
C35 C34 H34 120.4
C33 C34 H34 120.4
C34 C35 C36 119.3(3)
C34 C35 H35 120.3
C36 C35 H35 120.3
C35 C36 C31 123.7(3)
C35 C36 H36 118.2
C31 C36 H36 118.2
C42 C41 C46 116.4(2)
C42 C41 B2 126.1(2)
C46 C41 B2 117.1(2)
C43 C42 C41 120.0(2)
C43 C42 C32 116.7(2)
C41 C42 C32 123.0(2)
C44 C43 C42 121.8(2)
C44 C43 H43 119.1
C42 C43 H43 119.1
C45 C44 C43 119.1(2)
C45 C44 H44 120.4
C43 C44 H44 120.4
C44 C45 C46 119.6(3)
C44 C45 H45 120.2
C46 C45 H45 120.2
C45 C46 C41 123.0(3)
C45 C46 H46 118.5
C41 C46 H46 118.5
C51 B2 C61 99.7(2)
C51 B2 C41 111.5(2)
C61 B2 C41 122.4(2)
C51 B2 N71 109.4(2)
C61 B2 N71 104.9(2)
C41 B2 N71 108.3(2)
C56 C51 C52 118.2(2)
C56 C51 B2 132.5(2)
C52 C51 B2 109.3(2)
C53 C52 C51 120.5(3)
C53 C52 C62 128.8(3)
C51 C52 C62 110.7(2)
C54 C53 C52 119.9(3)
C54 C53 H53 120.0
C52 C53 H53 120.0
C53 C54 C55 120.4(3)
C53 C54 H54 119.8
C55 C54 H54 119.8
C54 C55 C56 119.2(3)
C54 C55 H55 120.4
C56 C55 H55 120.4
C51 C56 C55 121.8(3)
C51 C56 H56 119.1
C55 C56 H56 119.1
C66 C61 C62 118.6(3)
C66 C61 B2 132.3(2)
C62 C61 B2 108.9(2)
C63 C62 C61 120.8(3)
C63 C62 C52 127.9(3)
C61 C62 C52 111.3(2)
C64 C63 C62 119.1(3)
C64 C63 H63 120.5
C62 C63 H63 120.5
C63 C64 C65 120.7(3)
C63 C64 H64 119.6
C65 C64 H64 119.6
C64 C65 C66 120.0(3)
C64 C65 H65 120.0
C66 C65 H65 120.0
C61 C66 C65 120.7(3)
C61 C66 H66 119.7
C65 C66 H66 119.7
C76 N71 C72 117.9(2)
C76 N71 B2 122.7(2)
C72 N71 B2 119.1(2)
N71 C72 C73 122.5(3)
N71 C72 H72 118.7
C73 C72 H72 118.7
C72 C73 C74 119.0(3)
C72 C73 H73 120.5
C74 C73 H73 120.5
C75 C74 C73 118.8(3)
C75 C74 H74 120.6
C73 C74 H74 120.6
C76 C75 C74 119.8(3)
C76 C75 H75 120.1
C74 C75 H75 120.1
N71 C76 C75 121.9(3)
N71 C76 H76 119.0
C75 C76 H76 119.0
C82 C81 C86 120.5(7)
C82 C81 H81 119.8
C86 C81 H81 119.8
C81 C82 C83 118.2(7)
C81 C82 H82 120.9
C83 C82 H82 120.9
C84 C83 C82 121.5(6)
C84 C83 H83 119.2
C82 C83 H83 119.2
C85 C84 C83 119.7(6)
C85 C84 H84 120.2
C83 C84 H84 120.2
C84 C85 C86 119.0(6)
C84 C85 H85 120.5
C86 C85 H85 120.5
C85 C86 C81 120.7(7)
C85 C86 H86 119.6
C81 C86 H86 119.6
C92 C91 C96 119.5(5)
C92 C91 H91 120.2
C96 C91 H91 120.2
C93 C92 C91 121.1(5)
C93 C92 H92 119.5
C91 C92 H92 119.5
C92 C93 C94 118.9(5)
C92 C93 H93 120.5
C94 C93 H93 120.5
C95 C94 C93 120.5(4)
C95 C94 H94 119.7
C93 C94 H94 119.7
C94 C95 C96 120.1(4)
C94 C95 H95 120.0
C96 C95 H95 120.0
C95 C96 C91 119.9(4)
C95 C96 H96 120.1
C91 C96 H96 120.1

loop_
_geom_bond_atom_site_label_1
_geom_bond_atom_site_label_2
_geom_bond_distance
B1 C1 1.627(4)
B1 C11 1.630(4)
B1 N21 1.633(4)
B1 C31 1.643(4)
C1 C6 1.393(4)
C1 C2 1.394(4)
C2 C3 1.406(5)
C2 C12 1.470(5)
C3 C4 1.384(7)
C3 H3 0.9500
C4 C5 1.373(6)
C4 H4 0.9500
C5 C6 1.381(5)
C5 H5 0.9500
C6 H6 0.9500
C11 C16 1.396(4)
C11 C12 1.422(4)
C12 C13 1.388(5)
C13 C14 1.387(7)
C13 H13 0.9500
C14 C15 1.380(7)
C14 H14 0.9500
C15 C16 1.399(4)
C15 H15 0.9500
C16 H16 0.9500
N21 C26 1.342(3)
N21 C22 1.349(3)
C22 C23 1.377(4)
C22 H22 0.9500
C23 C24 1.371(4)
C23 H23 0.9500
C24 C25 1.384(4)
C24 H24 0.9500
C25 C26 1.379(4)
C25 H25 0.9500
C26 H26 0.9500
C31 C36 1.399(4)
C31 C32 1.410(4)
C32 C33 1.405(3)
C32 C42 1.502(4)
C33 C34 1.381(4)
C33 H33 0.9500
C34 C35 1.368(4)
C34 H34 0.9500
C35 C36 1.393(4)
C35 H35 0.9500
C36 H36 0.9500
C41 C42 1.408(4)
C41 C46 1.411(4)
C41 B2 1.631(4)
C42 C43 1.407(4)
C43 C44 1.385(4)
C43 H43 0.9500
C44 C45 1.376(4)
C44 H44 0.9500
C45 C46 1.394(4)
C45 H45 0.9500
C46 H46 0.9500
B2 C51 1.619(4)
B2 C61 1.620(4)
B2 N71 1.634(4)
C51 C56 1.379(4)
C51 C52 1.410(4)
C52 C53 1.397(4)
C52 C62 1.465(5)
C53 C54 1.380(5)
C53 H53 0.9500
C54 C55 1.392(5)
C54 H54 0.9500
C55 C56 1.396(4)
C55 H55 0.9500
C56 H56 0.9500
C61 C66 1.382(4)
C61 C62 1.411(4)
C62 C63 1.404(4)
C63 C64 1.377(5)
C63 H63 0.9500
C64 C65 1.390(5)
C64 H64 0.9500
C65 C66 1.396(4)
C65 H65 0.9500
C66 H66 0.9500
N71 C76 1.343(3)
N71 C72 1.347(3)
C72 C73 1.371(4)
C72 H72 0.9500
C73 C74 1.372(5)
C73 H73 0.9500
C74 C75 1.372(5)
C74 H74 0.9500
C75 C76 1.370(4)
C75 H75 0.9500
C76 H76 0.9500
C81 C82 1.3890(10)
C81 C86 1.3893(10)
C81 H81 0.9500
C82 C83 1.3891(10)
C82 H82 0.9500
C83 C84 1.3889(10)
C83 H83 0.9500
C84 C85 1.3884(10)
C84 H84 0.9500
C85 C86 1.3888(10)
C85 H85 0.9500
C86 H86 0.9500
C91 C92 1.3891(10)
C91 C96 1.3897(10)
C91 H91 0.9500
C92 C93 1.3888(10)
C92 H92 0.9500
C93 C94 1.3888(10)
C93 H93 0.9500
C94 C95 1.3888(10)
C94 H94 0.9500
C95 C96 1.3892(10)
C95 H95 0.9500
C96 H96 0.9500

loop_
_geom_torsion_atom_site_label_1
_geom_torsion_atom_site_label_2
_geom_torsion_atom_site_label_3
_geom_torsion_atom_site_label_4
_geom_torsion
C11 B1 C1 C6 -168.7(3)
N21 B1 C1 C6 -54.4(4)
C31 B1 C1 C6 64.6(4)
C11 B1 C1 C2 11.8(3)
N21 B1 C1 C2 126.1(2)
C31 B1 C1 C2 -115.0(2)
C6 C1 C2 C3 -3.4(4)
B1 C1 C2 C3 176.2(3)
C6 C1 C2 C12 171.2(3)
B1 C1 C2 C12 -9.2(3)
C1 C2 C3 C4 2.1(5)
C12 C2 C3 C4 -171.5(3)
C2 C3 C4 C5 0.7(6)
C3 C4 C5 C6 -2.0(6)
C4 C5 C6 C1 0.6(5)
C2 C1 C6 C5 2.1(4)
B1 C1 C6 C5 -177.4(3)
C1 B1 C11 C16 164.4(3)
N21 B1 C11 C16 52.9(4)
C31 B1 C11 C16 -73.2(4)
C1 B1 C11 C12 -10.6(3)
N21 B1 C11 C12 -122.1(2)
C31 B1 C11 C12 111.8(3)
C16 C11 C12 C13 3.9(4)
B1 C11 C12 C13 179.8(3)
C16 C11 C12 C2 -169.6(2)
B1 C11 C12 C2 6.3(3)
C1 C2 C12 C13 -171.2(3)
C3 C2 C12 C13 2.9(6)
C1 C2 C12 C11 1.9(3)
C3 C2 C12 C11 175.9(3)
C11 C12 C13 C14 -3.0(5)
C2 C12 C13 C14 169.3(3)
C12 C13 C14 C15 -0.1(6)
C13 C14 C15 C16 2.3(6)
C12 C11 C16 C15 -1.6(4)
B1 C11 C16 C15 -176.3(3)
C14 C15 C16 C11 -1.4(5)
C1 B1 N21 C26 93.8(3)
C11 B1 N21 C26 -159.8(2)
C31 B1 N21 C26 -28.0(3)
C1 B1 N21 C22 -81.9(3)
C11 B1 N21 C22 24.5(3)
C31 B1 N21 C22 156.4(2)
C26 N21 C22 C23 1.9(4)
B1 N21 C22 C23 177.8(3)
N21 C22 C23 C24 -0.6(5)
C22 C23 C24 C25 -0.9(5)
C23 C24 C25 C26 1.0(4)
C22 N21 C26 C25 -1.8(4)
B1 N21 C26 C25 -177.6(2)
C24 C25 C26 N21 0.4(4)
C1 B1 C31 C36 -14.2(3)
C11 B1 C31 C36 -129.3(3)
N21 B1 C31 C36 103.8(3)
C1 B1 C31 C32 168.2(2)
C11 B1 C31 C32 53.0(4)
N21 B1 C31 C32 -73.9(3)
C36 C31 C32 C33 -2.1(3)
B1 C31 C32 C33 175.6(2)
C36 C31 C32 C42 -179.0(2)
B1 C31 C32 C42 -1.3(4)
C31 C32 C33 C34 0.2(4)
C42 C32 C33 C34 177.4(2)
C32 C33 C34 C35 1.4(4)
C33 C34 C35 C36 -1.1(4)
C34 C35 C36 C31 -1.0(4)
C32 C31 C36 C35 2.5(4)
B1 C31 C36 C35 -175.4(2)
C46 C41 C42 C43 -1.0(4)
B2 C41 C42 C43 171.4(2)
C46 C41 C42 C32 -174.0(2)
B2 C41 C42 C32 -1.6(4)
C33 C32 C42 C43 -103.2(3)
C31 C32 C42 C43 73.9(3)
C33 C32 C42 C41 70.0(3)
C31 C32 C42 C41 -112.9(3)
C41 C42 C43 C44 -0.1(4)
C32 C42 C43 C44 173.3(2)
C42 C43 C44 C45 1.2(4)
C43 C44 C45 C46 -1.1(4)
C44 C45 C46 C41 -0.1(4)
C42 C41 C46 C45 1.1(4)
B2 C41 C46 C45 -172.0(3)
C42 C41 B2 C51 -91.9(3)
C46 C41 B2 C51 80.5(3)
C42 C41 B2 C61 25.8(4)
C46 C41 B2 C61 -161.9(2)
C42 C41 B2 N71 147.7(2)
C46 C41 B2 N71 -39.9(3)
C61 B2 C51 C56 177.7(3)
C41 B2 C51 C56 -51.7(4)
N71 B2 C51 C56 68.0(3)
C61 B2 C51 C52 -2.4(3)
C41 B2 C51 C52 128.2(2)
N71 B2 C51 C52 -112.0(2)
C56 C51 C52 C53 1.7(4)
B2 C51 C52 C53 -178.2(2)
C56 C51 C52 C62 -177.0(2)
B2 C51 C52 C62 3.1(3)
C51 C52 C53 C54 -2.1(4)
C62 C52 C53 C54 176.3(3)
C52 C53 C54 C55 0.8(5)
C53 C54 C55 C56 0.9(5)
C52 C51 C56 C55 0.0(4)
B2 C51 C56 C55 179.9(3)
C54 C55 C56 C51 -1.3(4)
C51 B2 C61 C66 -175.1(3)
C41 B2 C61 C66 61.7(4)
N71 B2 C61 C66 -61.9(3)
C51 B2 C61 C62 0.9(3)
C41 B2 C61 C62 -122.4(3)
N71 B2 C61 C62 114.1(2)
C66 C61 C62 C63 0.5(4)
B2 C61 C62 C63 -176.1(2)
C66 C61 C62 C52 177.4(2)
B2 C61 C62 C52 0.8(3)
C53 C52 C62 C63 -4.4(5)
C51 C52 C62 C63 174.2(3)
C53 C52 C62 C61 178.9(3)
C51 C52 C62 C61 -2.5(3)
C61 C62 C63 C64 0.4(4)
C52 C62 C63 C64 -176.0(3)
C62 C63 C64 C65 -0.8(5)
C63 C64 C65 C66 0.4(5)
C62 C61 C66 C65 -1.0(4)
B2 C61 C66 C65 174.7(3)
C64 C65 C66 C61 0.5(5)
C51 B2 N71 C76 11.2(3)
C61 B2 N71 C76 -94.9(3)
C41 B2 N71 C76 132.9(3)
C51 B2 N71 C72 -174.9(2)
C61 B2 N71 C72 78.9(3)
C41 B2 N71 C72 -53.2(3)
C76 N71 C72 C73 -0.2(4)
B2 N71 C72 C73 -174.3(3)
N71 C72 C73 C74 0.0(5)
C72 C73 C74 C75 0.4(5)
C73 C74 C75 C76 -0.6(6)
C72 N71 C76 C75 0.0(5)
B2 N71 C76 C75 173.9(3)
C74 C75 C76 N71 0.4(5)
C86 C81 C82 C83 1.5(12)
C81 C82 C83 C84 -5.4(11)
C82 C83 C84 C85 3.7(10)
C83 C84 C85 C86 1.9(9)
C84 C85 C86 C81 -5.7(10)
C82 C81 C86 C85 4.0(12)
C96 C91 C92 C93 -1.4(8)
C91 C92 C93 C94 0.2(8)
C92 C93 C94 C95 0.8(7)
C93 C94 C95 C96 -0.6(7)
C94 C95 C96 C91 -0.6(7)
C92 C91 C96 C95 1.6(8)
